data_4124609
loop_
_publ_author_name
'Su, Bochao'
'Li, Yongxin'
'Ganguly, Rakesh'
'Lim, Jenny'
'Kinjo, Rei'

_publ_section_title
;
 Isolation and Reactivity of 1,4,2-Diazaborole.
;
_journal_issue 35
_journal_name_full 'Journal of the American Chemical Society'
_journal_page_first 11274
_journal_page_last 11277
_journal_paper_doi 10.1021/jacs.5b07823
_journal_volume 137
_journal_year 2015
_chemical_formula_sum 'C36 H50 B N3'
_chemical_formula_weight 535.60
_space_group_crystal_system monoclinic
_space_group_IT_number 15
_space_group_name_Hall '-C 2yc'
_space_group_name_H-M_alt 'C 1 2/c 1'
_symmetry_space_group_name_Hall '-C 2yc'
_symmetry_space_group_name_H-M 'C 1 2/c 1'
_atom_sites_solution_hydrogens geom
_cell_angle_alpha 90
_cell_angle_beta 120.030(4)
_cell_angle_gamma 90
_cell_formula_units_Z 8
_cell_length_a 27.818(4)
_cell_length_b 15.0843(18)
_cell_length_c 17.152(2)
_cell_measurement_reflns_used 2319
_cell_measurement_temperature 103.(2)
_cell_measurement_theta_max 24.4742
_cell_measurement_theta_min 2.3622
_cell_volume 6231.1(14)
_computing_cell_refinement 'SAINT V8.34A (Bruker AXS Inc., 2013)'
_computing_data_collection 'APEX2 (Bruker AXS Inc., 2014)'
_computing_data_reduction 'SAINT V8.34A (Bruker AXS Inc., 2013)'
_computing_molecular_graphics 'XP (Bruker AXS Inc., 2014)'
_computing_publication_material 'APEX2 (Bruker AXS Inc., 2014)'
_computing_structure_refinement 'SHELXL-2014/6 (Sheldrick, 2014)'
_diffrn_ambient_temperature 103.(2)
_diffrn_detector_area_resol_mean 8.3333
_diffrn_measured_fraction_theta_full 0.998
_diffrn_measured_fraction_theta_max 0.998
_diffrn_measurement_device_type 'CCD area detector'
_diffrn_measurement_method 'phi and omega scans'
_diffrn_radiation_monochromator graphite
_diffrn_radiation_type MoK\a
_diffrn_radiation_wavelength 0.71073
_diffrn_reflns_av_R_equivalents 0.1294
_diffrn_reflns_av_unetI/netI 0.1432
_diffrn_reflns_limit_h_max 23
_diffrn_reflns_limit_h_min -37
_diffrn_reflns_limit_k_max 20
_diffrn_reflns_limit_k_min -19
_diffrn_reflns_limit_l_max 23
_diffrn_reflns_limit_l_min -22
_diffrn_reflns_number 36021
_diffrn_reflns_theta_full 28.71
_diffrn_reflns_theta_max 28.71
_diffrn_reflns_theta_min 1.59
_diffrn_source 'fine-focus sealed tube'
_exptl_absorpt_coefficient_mu 0.066
_exptl_absorpt_correction_T_max 0.99
_exptl_absorpt_correction_T_min 0.70
_exptl_absorpt_correction_type multi-scan
_exptl_absorpt_process_details 'SADABS V2014/4 (Bruker AXS Inc.)'
_exptl_crystal_colour yellow
_exptl_crystal_density_diffrn 1.142
_exptl_crystal_density_method 'not measured'
_exptl_crystal_description block
_exptl_crystal_F_000 2336
_exptl_crystal_size_max 0.340
_exptl_crystal_size_mid 0.300
_exptl_crystal_size_min 0.220
_refine_diff_density_max 0.336
_refine_diff_density_min -0.340
_refine_ls_extinction_coef 0.0037(4)
_refine_ls_extinction_method SHELXL
_refine_ls_goodness_of_fit_ref 0.993
_refine_ls_hydrogen_treatment constr
_refine_ls_matrix_type full
_refine_ls_number_parameters 371
_refine_ls_number_reflns 8054
_refine_ls_number_restraints 0
_refine_ls_restrained_S_all 0.993
_refine_ls_R_factor_all 0.1612
_refine_ls_R_factor_gt 0.0703
_refine_ls_shift/su_max 0.001
_refine_ls_shift/su_mean 0.000
_refine_ls_structure_factor_coef Fsqd
_refine_ls_weighting_details 'w=1/[\s^2^(Fo^2^)+(0.0794P)^2^] where P=(Fo^2^+2Fc^2^)/3'
_refine_ls_weighting_scheme calc
_refine_ls_wR_factor_gt 0.1503
_refine_ls_wR_factor_ref 0.1926
_reflns_number_gt 4003
_reflns_number_total 8054
_reflns_threshold_expression 'I > 2\s(I)'
_cod_data_source_file ja5b07823_si_003.cif
_cod_data_source_block I
_cod_database_code 4124609

loop_
_space_group_symop_operation_xyz
'x, y, z'
'-x, y, -z+1/2'
'x+1/2, y+1/2, z'
'-x+1/2, y+1/2, -z+1/2'
'-x, -y, -z'
'x, -y, z-1/2'
'-x+1/2, -y+1/2, -z'
'x+1/2, -y+1/2, z-1/2'

loop_
_atom_site_type_symbol
_atom_site_label
_atom_site_fract_x
_atom_site_fract_y
_atom_site_fract_z
_atom_site_U_iso_or_equiv
_atom_site_adp_type
_atom_site_calc_flag
_atom_site_refinement_flags_adp
_atom_site_refinement_flags_posn
_atom_site_occupancy
B B1 0.17655(11) 0.12260(17) 0.16727(18) 0.0176(6) Uani d . . 1
C C1 0.06224(9) 0.23628(15) 0.14439(15) 0.0196(5) Uani d . . 1
C C2 0.01874(10) 0.27226(16) 0.16568(16) 0.0244(6) Uani d . . 1
H H2A 0.0372 0.3088 0.221 0.029 Uiso calc U R 1
H H2B -0.0001 0.2223 0.1767 0.029 Uiso calc U R 1
C C3 -0.02435(10) 0.32875(16) 0.08713(17) 0.0266(6) Uani d . . 1
H H3 -0.0523 0.352 0.1024 0.032 Uiso calc U R 1
C C4 -0.05356(10) 0.27278(17) 0.00207(17) 0.0293(6) Uani d . . 1
H H4A -0.0809 0.3095 -0.0486 0.035 Uiso calc U R 1
H H4B -0.0737 0.2234 0.0112 0.035 Uiso calc U R 1
C C5 -0.01086(10) 0.23580(18) -0.02031(17) 0.0315(7) Uani d . . 1
H H5 -0.0299 0.1981 -0.0756 0.038 Uiso calc U R 1
C C6 0.03264(10) 0.18051(16) 0.05875(15) 0.0243(6) Uani d . . 1
H H6A 0.0142 0.1294 0.0692 0.029 Uiso calc U R 1
H H6B 0.0602 0.1572 0.0436 0.029 Uiso calc U R 1
C C7 0.09132(10) 0.31491(16) 0.12760(19) 0.0309(7) Uani d . . 1
H H7A 0.1197 0.2926 0.1137 0.037 Uiso calc U R 1
H H7B 0.1102 0.3522 0.1823 0.037 Uiso calc U R 1
C C8 0.04780(11) 0.37057(19) 0.0480(2) 0.0398(8) Uani d . . 1
H H8 0.0666 0.4214 0.0367 0.048 Uiso calc U R 1
C C9 0.00484(11) 0.40612(18) 0.0713(2) 0.0380(7) Uani d . . 1
H H9A 0.0235 0.4433 0.1262 0.046 Uiso calc U R 1
H H9B -0.0227 0.4433 0.0213 0.046 Uiso calc U R 1
C C10 0.01876(12) 0.3128(2) -0.03641(19) 0.0434(8) Uani d . . 1
H H10A -0.0085 0.3488 -0.0879 0.052 Uiso calc U R 1
H H10B 0.0464 0.2895 -0.0514 0.052 Uiso calc U R 1
C C11 0.12001(10) 0.21158(18) 0.31114(15) 0.0271(6) Uani d . . 1
H H11A 0.0899 0.2084 0.3258 0.032 Uiso calc U R 1
H H11B 0.1332 0.2736 0.3179 0.032 Uiso calc U R 1
C C12 0.16726(10) 0.14931(17) 0.37018(16) 0.0251(6) Uani d . . 1
H H12A 0.1944 0.1777 0.4276 0.03 Uiso calc U R 1
H H12B 0.1535 0.0937 0.3828 0.03 Uiso calc U R 1
C C13 0.15104(9) 0.14874(15) 0.22119(15) 0.0196(5) Uani d . . 1
C C14 0.15459(9) 0.11001(15) 0.06323(15) 0.0180(5) Uani d . . 1
C C15 0.11870(10) 0.03769(15) 0.01885(15) 0.0207(6) Uani d . . 1
C C16 0.10290(10) -0.02657(16) 0.06979(16) 0.0261(6) Uani d . . 1
H H16A 0.0828 -0.0768 0.0308 0.039 Uiso calc U R 1
H H16B 0.0791 0.0034 0.0885 0.039 Uiso calc U R 1
H H16C 0.1365 -0.0481 0.1231 0.039 Uiso calc U R 1
C C17 0.09580(10) 0.02585(16) -0.07393(16) 0.0257(6) Uani d . . 1
H H17 0.0718 -0.0231 -0.1023 0.031 Uiso calc U R 1
C C18 0.10716(11) 0.08355(18) -0.12593(16) 0.0286(6) Uani d . . 1
C C19 0.08194(13) 0.0692(2) -0.22647(18) 0.0453(8) Uani d . . 1
H H19A 0.077 0.0056 -0.2397 0.068 Uiso calc U R 1
H H19B 0.1067 0.0938 -0.2462 0.068 Uiso calc U R 1
H H19C 0.0458 0.0991 -0.2585 0.068 Uiso calc U R 1
C C20 0.14235(10) 0.15403(17) -0.08253(16) 0.0265(6) Uani d . . 1
H H20 0.1509 0.194 -0.1167 0.032 Uiso calc U R 1
C C21 0.16584(10) 0.16835(15) 0.01027(16) 0.0215(6) Uani d . . 1
C C22 0.20270(10) 0.24822(16) 0.05100(17) 0.0288(6) Uani d . . 1
H H22A 0.2416 0.2308 0.0755 0.043 Uiso calc U R 1
H H22B 0.1975 0.2722 0.0994 0.043 Uiso calc U R 1
H H22C 0.1929 0.2936 0.0045 0.043 Uiso calc U R 1
C C23 0.28073(9) 0.08923(16) 0.22685(15) 0.0189(5) Uani d . . 1
C C24 0.29179(10) 0.01087(15) 0.19558(15) 0.0208(5) Uani d . . 1
C C25 0.25453(10) -0.06849(16) 0.17260(17) 0.0276(6) Uani d . . 1
H H25A 0.222 -0.0607 0.1126 0.041 Uiso calc U R 1
H H25B 0.2424 -0.0748 0.2171 0.041 Uiso calc U R 1
H H25C 0.2748 -0.1218 0.1732 0.041 Uiso calc U R 1
C C26 0.33916(10) 0.00678(18) 0.18769(15) 0.0253(6) Uani d . . 1
H H26 0.3473 -0.0469 0.1676 0.03 Uiso calc U R 1
C C27 0.37487(10) 0.07822(18) 0.20808(16) 0.0265(6) Uani d . . 1
C C28 0.42541(11) 0.0727(2) 0.19703(19) 0.0420(8) Uani d . . 1
H H28A 0.4181 0.1044 0.1423 0.063 Uiso calc U R 1
H H28B 0.4336 0.0104 0.1923 0.063 Uiso calc U R 1
H H28C 0.4573 0.0997 0.2494 0.063 Uiso calc U R 1
C C29 0.36233(10) 0.15544(17) 0.23785(16) 0.0264(6) Uani d . . 1
H H29 0.3865 0.2049 0.2523 0.032 Uiso calc U R 1
C C30 0.31559(10) 0.16326(16) 0.24736(15) 0.0209(5) Uani d . . 1
C C31 0.30407(11) 0.24965(16) 0.27930(17) 0.0280(6) Uani d . . 1
H H31A 0.2653 0.2508 0.2653 0.042 Uiso calc U R 1
H H31B 0.3107 0.2991 0.2489 0.042 Uiso calc U R 1
H H31C 0.3287 0.2551 0.3445 0.042 Uiso calc U R 1
C C32 0.23931(9) 0.10139(16) 0.32419(15) 0.0189(5) Uani d . . 1
C C33 0.28451(10) 0.06573(16) 0.41490(15) 0.0217(6) Uani d . . 1
C C34 0.25866(10) -0.00559(16) 0.44727(16) 0.0267(6) Uani d . . 1
H H34A 0.2315 0.0222 0.4601 0.04 Uiso calc U R 1
H H34B 0.2879 -0.0337 0.5021 0.04 Uiso calc U R 1
H H34C 0.2401 -0.0505 0.4002 0.04 Uiso calc U R 1
C C35 0.30919(10) 0.14126(17) 0.48482(16) 0.0291(6) Uani d . . 1
H H35A 0.3225 0.1887 0.4614 0.044 Uiso calc U R 1
H H35B 0.3402 0.1183 0.541 0.044 Uiso calc U R 1
H H35C 0.2805 0.1647 0.4964 0.044 Uiso calc U R 1
C C36 0.33273(10) 0.02092(18) 0.41140(16) 0.0284(6) Uani d . . 1
H H36A 0.3185 -0.0277 0.3677 0.043 Uiso calc U R 1
H H36B 0.3592 -0.0026 0.4711 0.043 Uiso calc U R 1
H H36C 0.3515 0.0643 0.3932 0.043 Uiso calc U R 1
N N1 0.10122(8) 0.17807(13) 0.21935(12) 0.0202(5) Uani d . . 1
N N2 0.19081(8) 0.13404(13) 0.31157(12) 0.0195(5) Uani d . . 1
N N3 0.23353(8) 0.09559(13) 0.23977(12) 0.0183(5) Uani d . . 1

loop_
_atom_site_aniso_label
_atom_site_aniso_U_11
_atom_site_aniso_U_22
_atom_site_aniso_U_33
_atom_site_aniso_U_12
_atom_site_aniso_U_13
_atom_site_aniso_U_23
B1 0.0137(13) 0.0184(14) 0.0166(13) -0.0003(11) 0.0045(11) 0.0012(11)
C1 0.0135(12) 0.0217(13) 0.0175(12) 0.0014(10) 0.0032(10) 0.0014(10)
C2 0.0176(13) 0.0281(14) 0.0228(13) 0.0023(11) 0.0066(11) -0.0019(11)
C3 0.0183(13) 0.0274(14) 0.0309(15) 0.0064(11) 0.0100(12) 0.0027(12)
C4 0.0179(13) 0.0339(15) 0.0265(14) 0.0031(12) 0.0039(12) 0.0055(12)
C5 0.0212(14) 0.0426(17) 0.0204(14) 0.0067(12) 0.0027(12) 0.0034(12)
C6 0.0191(13) 0.0278(14) 0.0199(13) 0.0035(11) 0.0051(11) -0.0003(11)
C7 0.0196(14) 0.0241(14) 0.0420(17) 0.0014(11) 0.0103(13) 0.0084(12)
C8 0.0187(14) 0.0328(16) 0.061(2) 0.0069(12) 0.0150(15) 0.0267(15)
C9 0.0224(15) 0.0245(15) 0.0511(19) 0.0021(12) 0.0065(14) 0.0078(14)
C10 0.0273(16) 0.065(2) 0.0352(17) 0.0207(15) 0.0137(14) 0.0261(16)
C11 0.0194(14) 0.0411(16) 0.0182(13) 0.0076(12) 0.0076(11) -0.0001(12)
C12 0.0208(13) 0.0365(15) 0.0163(12) 0.0016(12) 0.0079(11) -0.0023(11)
C13 0.0147(12) 0.0224(13) 0.0152(12) 0.0016(10) 0.0027(10) 0.0030(10)
C14 0.0134(12) 0.0212(13) 0.0151(12) 0.0035(10) 0.0039(10) -0.0006(10)
C15 0.0175(13) 0.0222(13) 0.0183(12) 0.0037(10) 0.0058(11) 0.0002(10)
C16 0.0254(14) 0.0250(14) 0.0230(14) -0.0047(11) 0.0084(12) -0.0042(11)
C17 0.0231(14) 0.0271(14) 0.0207(13) -0.0005(11) 0.0064(11) -0.0069(11)
C18 0.0304(15) 0.0358(16) 0.0146(12) 0.0054(13) 0.0074(12) 0.0001(11)
C19 0.054(2) 0.055(2) 0.0224(15) 0.0012(16) 0.0158(15) -0.0035(14)
C20 0.0274(14) 0.0317(15) 0.0196(13) 0.0052(12) 0.0112(12) 0.0046(11)
C21 0.0190(13) 0.0230(13) 0.0202(13) 0.0043(10) 0.0080(11) 0.0036(11)
C22 0.0266(15) 0.0308(15) 0.0263(15) -0.0012(12) 0.0113(13) 0.0035(12)
C23 0.0134(12) 0.0245(13) 0.0154(12) 0.0023(10) 0.0047(10) 0.0032(10)
C24 0.0189(13) 0.0232(13) 0.0163(12) 0.0028(10) 0.0057(10) 0.0039(10)
C25 0.0269(15) 0.0248(14) 0.0260(14) 0.0009(11) 0.0094(12) -0.0026(11)
C26 0.0220(14) 0.0331(15) 0.0179(13) 0.0063(12) 0.0078(11) 0.0006(11)
C27 0.0156(13) 0.0409(17) 0.0180(13) 0.0029(12) 0.0047(11) 0.0013(12)
C28 0.0236(15) 0.069(2) 0.0360(17) 0.0004(15) 0.0167(14) -0.0031(15)
C29 0.0186(13) 0.0330(15) 0.0221(13) -0.0032(11) 0.0060(11) 0.0059(11)
C30 0.0174(13) 0.0238(13) 0.0163(12) 0.0012(10) 0.0046(10) 0.0048(10)
C31 0.0241(14) 0.0264(14) 0.0249(14) -0.0021(11) 0.0059(12) -0.0022(11)
C32 0.0155(12) 0.0231(13) 0.0145(12) 0.0025(10) 0.0047(10) -0.0001(10)
C33 0.0171(13) 0.0255(14) 0.0165(12) 0.0021(11) 0.0039(10) 0.0005(10)
C34 0.0242(14) 0.0260(14) 0.0213(13) 0.0002(11) 0.0049(11) 0.0031(11)
C35 0.0236(14) 0.0330(15) 0.0218(14) -0.0007(12) 0.0046(12) -0.0004(12)
C36 0.0194(14) 0.0372(16) 0.0184(13) 0.0083(12) 0.0018(11) 0.0056(11)
N1 0.0165(11) 0.0258(11) 0.0155(10) 0.0050(9) 0.0060(9) 0.0018(8)
N2 0.0158(10) 0.0255(11) 0.0138(10) 0.0009(9) 0.0049(9) -0.0005(8)
N3 0.0140(10) 0.0239(11) 0.0146(10) -0.0004(8) 0.0052(8) -0.0010(8)

loop_
_atom_type_symbol
_atom_type_description
_atom_type_scat_dispersion_real
_atom_type_scat_dispersion_imag
_atom_type_scat_source
C C 0.0033 0.0016 'International Tables Vol C Tables 4.2.6.8 and 6.1.1.4'
H H 0.0000 0.0000 'International Tables Vol C Tables 4.2.6.8 and 6.1.1.4'
B B 0.0013 0.0007 'International Tables Vol C Tables 4.2.6.8 and 6.1.1.4'
N N 0.0061 0.0033 'International Tables Vol C Tables 4.2.6.8 and 6.1.1.4'

loop_
_geom_angle_atom_site_label_1
_geom_angle_atom_site_label_2
_geom_angle_atom_site_label_3
_geom_angle
C13 B1 N3 101.15(19)
C13 B1 C14 134.8(2)
N3 B1 C14 123.6(2)
N1 C1 C6 108.41(18)
N1 C1 C2 109.00(18)
C6 C1 C2 108.38(19)
N1 C1 C7 113.11(18)
C6 C1 C7 109.0(2)
C2 C1 C7 108.9(2)
C1 C2 C3 110.5(2)
C4 C3 C9 109.3(2)
C4 C3 C2 109.9(2)
C9 C3 C2 109.3(2)
C3 C4 C5 109.6(2)
C4 C5 C10 109.0(2)
C4 C5 C6 110.2(2)
C10 C5 C6 108.3(2)
C1 C6 C5 111.0(2)
C1 C7 C8 109.3(2)
C10 C8 C9 109.6(2)
C10 C8 C7 109.7(2)
C9 C8 C7 109.2(2)
C3 C9 C8 109.5(2)
C5 C10 C8 109.8(2)
N1 C11 C12 103.04(19)
N2 C12 C11 100.05(18)
N2 C13 N1 106.94(18)
N2 C13 B1 106.90(19)
N1 C13 B1 146.0(2)
C21 C14 C15 117.3(2)
C21 C14 B1 124.6(2)
C15 C14 B1 118.0(2)
C17 C15 C14 120.5(2)
C17 C15 C16 118.5(2)
C14 C15 C16 121.0(2)
C18 C17 C15 122.0(2)
C20 C18 C17 117.5(2)
C20 C18 C19 121.4(2)
C17 C18 C19 121.0(2)
C18 C20 C21 122.1(2)
C20 C21 C14 120.6(2)
C20 C21 C22 118.1(2)
C14 C21 C22 121.3(2)
C24 C23 C30 120.9(2)
C24 C23 N3 120.6(2)
C30 C23 N3 118.5(2)
C26 C24 C23 118.5(2)
C26 C24 C25 120.1(2)
C23 C24 C25 121.4(2)
C27 C26 C24 122.3(2)
C29 C27 C26 117.8(2)
C29 C27 C28 121.0(2)
C26 C27 C28 121.3(2)
C27 C29 C30 122.4(2)
C29 C30 C23 118.1(2)
C29 C30 C31 119.7(2)
C23 C30 C31 122.2(2)
N2 C32 N3 105.87(19)
N2 C32 C33 122.7(2)
N3 C32 C33 130.7(2)
C32 C33 C36 113.99(19)
C32 C33 C34 108.52(19)
C36 C33 C34 106.4(2)
C32 C33 C35 110.5(2)
C36 C33 C35 107.39(19)
C34 C33 C35 109.9(2)
C13 N1 C11 104.97(17)
C13 N1 C1 118.58(18)
C11 N1 C1 115.85(18)
C32 N2 C13 114.11(18)
C32 N2 C12 134.56(19)
C13 N2 C12 110.95(18)
C32 N3 C23 122.02(18)
C32 N3 B1 111.91(19)
C23 N3 B1 123.84(19)

loop_
_geom_bond_atom_site_label_1
_geom_bond_atom_site_label_2
_geom_bond_distance
B1 C13 1.474(3)
B1 N3 1.501(3)
B1 C14 1.582(3)
C1 N1 1.485(3)
C1 C6 1.527(3)
C1 C2 1.528(3)
C1 C7 1.542(3)
C2 C3 1.537(3)
C3 C4 1.522(3)
C3 C9 1.522(4)
C4 C5 1.525(4)
C5 C10 1.527(4)
C5 C6 1.535(3)
C7 C8 1.543(3)
C8 C10 1.529(4)
C8 C9 1.534(4)
C11 N1 1.478(3)
C11 C12 1.518(3)
C12 N2 1.467(3)
C13 N2 1.400(3)
C13 N1 1.440(3)
C14 C21 1.408(3)
C14 C15 1.416(3)
C15 C17 1.398(3)
C15 C16 1.510(3)
C17 C18 1.391(3)
C18 C20 1.383(3)
C18 C19 1.517(3)
C20 C21 1.402(3)
C21 C22 1.508(3)
C23 C24 1.395(3)
C23 C30 1.403(3)
C23 N3 1.440(3)
C24 C26 1.392(3)
C24 C25 1.501(3)
C26 C27 1.387(3)
C27 C29 1.385(4)
C27 C28 1.512(3)
C29 C30 1.394(3)
C30 C31 1.509(3)
C32 N2 1.348(3)
C32 N3 1.377(3)
C32 C33 1.527(3)
C33 C36 1.530(3)
C33 C34 1.543(3)
C33 C35 1.544(3)
